data_7017839
loop_
_publ_author_name
'Langley, Stuart K.'
'Chilton, Nicholas F.'
'Moubaraki, Boujemaa'
'Murray, Keith S.'

_publ_section_title
;
 Structure and magnetic exchange in heterometallic 3d-3d transition metal
 triethanolamine clusters.
;
_journal_issue 3
_journal_name_full 'Dalton transactions (Cambridge, England : 2003)'
_journal_page_first 1033
_journal_page_last 1046
_journal_paper_doi 10.1039/c1dt11513h
_journal_volume 41
_journal_year 2012
_chemical_formula_sum 'C44 H80 Mn2 N6 Ni4 O28'
_chemical_formula_weight 1486.01
_chemical_name_systematic
;
?
;
_space_group_IT_number 2
_symmetry_cell_setting triclinic
_symmetry_space_group_name_Hall '-P 1'
_symmetry_space_group_name_H-M 'P -1'
_atom_sites_solution_hydrogens geom
_atom_sites_solution_primary direct
_atom_sites_solution_secondary difmap
_audit_creation_date '9 November 2005'
_audit_creation_method SHELXL-97
_cell_angle_alpha 95.028(2)
_cell_angle_beta 108.896(2)
_cell_angle_gamma 90.062(2)
_cell_formula_units_Z 1
_cell_length_a 10.2228(3)
_cell_length_b 10.7616(4)
_cell_length_c 14.1200(4)
_cell_measurement_reflns_used 9985
_cell_measurement_temperature 123(2)
_cell_measurement_theta_max 30.1
_cell_measurement_theta_min 2.25
_cell_volume 1463.31(8)
_computing_cell_refinement 'Bruker Apex2 V2.0'
_computing_data_collection 'Bruker Apex2 V2.0'
_computing_data_reduction 'Bruker Apex2 V2.0'
_computing_molecular_graphics X-Seed
_computing_publication_material CIFTAB
_computing_structure_refinement 'SHELXL-97 (Sheldrick, 1997)'
_computing_structure_solution 'SHELXS-97 (Sheldrick, 1990)'
_diffrn_ambient_temperature 123(2)
_diffrn_measured_fraction_theta_full 0.977
_diffrn_measured_fraction_theta_max 0.977
_diffrn_measurement_device_type 'APEX X8'
_diffrn_measurement_method 'scans in phi and omega'
_diffrn_radiation_monochromator graphite
_diffrn_radiation_source 'fine-focus sealed tube'
_diffrn_radiation_type MoK\a
_diffrn_radiation_wavelength 0.71073
_diffrn_reflns_av_R_equivalents 0.0000
_diffrn_reflns_av_sigmaI/netI 0.0331
_diffrn_reflns_limit_h_max 13
_diffrn_reflns_limit_h_min -13
_diffrn_reflns_limit_k_max 13
_diffrn_reflns_limit_k_min -13
_diffrn_reflns_limit_l_max 18
_diffrn_reflns_limit_l_min -18
_diffrn_reflns_number 6550
_diffrn_reflns_theta_full 27.50
_diffrn_reflns_theta_max 27.50
_diffrn_reflns_theta_min 2.16
_diffrn_standards_decay_% 0
_diffrn_standards_interval_count 0
_diffrn_standards_interval_time 0
_diffrn_standards_number 0
_exptl_absorpt_coefficient_mu 1.770
_exptl_absorpt_correction_T_max 0.838
_exptl_absorpt_correction_T_min 0.709
_exptl_absorpt_correction_type multi-scan
_exptl_absorpt_process_details SADABS
_exptl_crystal_colour brown
_exptl_crystal_density_diffrn 1.686
_exptl_crystal_density_method 'not measured'
_exptl_crystal_description plate
_exptl_crystal_F_000 772
_exptl_crystal_size_max 0.20
_exptl_crystal_size_mid 0.20
_exptl_crystal_size_min 0.10
_refine_diff_density_max 1.465
_refine_diff_density_min -0.983
_refine_diff_density_rms 0.170
_refine_ls_extinction_method none
_refine_ls_goodness_of_fit_ref 1.130
_refine_ls_hydrogen_treatment mixed
_refine_ls_matrix_type full
_refine_ls_number_parameters 409
_refine_ls_number_reflns 6550
_refine_ls_number_restraints 4
_refine_ls_restrained_S_all 1.134
_refine_ls_R_factor_all 0.0790
_refine_ls_R_factor_gt 0.0687
_refine_ls_shift/su_max 0.000
_refine_ls_shift/su_mean 0.000
_refine_ls_structure_factor_coef Fsqd
_refine_ls_weighting_details 'calc w=1/[\s^2^(Fo^2^)+(0.0407P)^2^+19.6588P] where P=(Fo^2^+2Fc^2^)/3'
_refine_ls_weighting_scheme calc
_refine_ls_wR_factor_gt 0.1802
_refine_ls_wR_factor_ref 0.1856
_reflns_number_gt 5577
_reflns_number_total 6550
_reflns_threshold_expression >2sigma(I)
_cod_data_source_file c1dt11513h.txt
_cod_data_source_block 3
_cod_depositor_comments
;
The following automatic conversions were performed:

'_exptl_absorpt_correction_type' value 'MULTI-SCAN' changed to
'multi-scan' according to
/home/saulius/struct/CIF-dictionaries/cif_core.dic dictionary named
'cif_core.dic' version 2.4.1 from 2010-06-29.

Automatic conversion script
Id: cif_fix_values 1715 2011-07-08 13:25:40Z adriana 
;
_cod_original_sg_symbol_H-M P-1
_cod_database_code 7017839

loop_
_symmetry_equiv_pos_as_xyz
'x, y, z'
'-x, -y, -z'

loop_
_atom_site_label
_atom_site_type_symbol
_atom_site_fract_x
_atom_site_fract_y
_atom_site_fract_z
_atom_site_U_iso_or_equiv
_atom_site_adp_type
_atom_site_occupancy
_atom_site_symmetry_multiplicity
_atom_site_calc_flag
_atom_site_refinement_flags
_atom_site_disorder_assembly
_atom_site_disorder_group
Ni1 Ni 0.60886(8) 0.42594(7) 0.57933(6) 0.01631(19) Uani 1 1 d . . .
Ni2 Ni 0.72909(8) 0.80762(7) 0.84209(6) 0.01774(19) Uani 1 1 d . . .
Mn1 Mn 0.67999(9) 0.70344(8) 0.61986(6) 0.0142(2) Uani 1 1 d . . .
O1 O 0.4941(4) 0.3993(4) 0.4237(3) 0.0147(8) Uani 1 1 d . . .
O2 O 0.7383(5) 0.4300(4) 0.7288(3) 0.0230(9) Uani 1 1 d . . .
O4 O 0.7313(4) 0.5597(4) 0.5552(3) 0.0164(8) Uani 1 1 d . . .
O5 O 0.7261(4) 0.6309(4) 0.7710(3) 0.0200(9) Uani 1 1 d . . .
O6 O 0.6372(5) 0.8113(4) 0.4927(3) 0.0259(10) Uani 1 1 d . . .
O7 O 0.5163(5) 0.6734(4) 0.3676(3) 0.0241(10) Uani 1 1 d . . .
O8 O 0.8696(4) 0.7710(4) 0.6607(3) 0.0218(9) Uani 1 1 d . . .
O9 O 0.9129(5) 0.8483(4) 0.8217(3) 0.0233(10) Uani 1 1 d . . .
O10 O 0.6185(4) 0.8295(4) 0.6948(3) 0.0172(8) Uani 1 1 d . . .
O11 O 0.5452(5) 0.7774(5) 0.8703(4) 0.0234(10) Uani 1 1 d . . .
O12 O 0.8394(5) 0.7852(5) 0.9872(3) 0.0263(10) Uani 1 1 d . . .
O13 O 0.6744(6) 0.7720(7) 1.0579(4) 0.0447(15) Uani 1 1 d . . .
O14 O 0.7022(8) 1.2388(7) 1.0060(6) 0.063(2) Uani 1 1 d . . .
H14 H 0.6241 1.2112 0.9685 0.076 Uiso 1 1 calc R . .
N1 N 0.7506(5) 0.3090(5) 0.5355(4) 0.0172(10) Uani 1 1 d . . .
N2 N 0.6889(6) 0.9983(5) 0.8621(4) 0.0225(11) Uani 1 1 d . . .
C1 C 0.5960(6) 0.3803(6) 0.3738(4) 0.0181(12) Uani 1 1 d . . .
H1A H 0.6468 0.4599 0.3774 0.022 Uiso 1 1 calc R . .
H1B H 0.5500 0.3513 0.3020 0.022 Uiso 1 1 calc R . .
C3 C 0.6956(6) 0.2842(6) 0.4242(5) 0.0215(13) Uani 1 1 d . . .
H3A H 0.6480 0.2010 0.4069 0.026 Uiso 1 1 calc R . .
H3B H 0.7740 0.2816 0.3975 0.026 Uiso 1 1 calc R . .
C10 C 0.8813(6) 0.3869(6) 0.5696(5) 0.0209(13) Uani 1 1 d . . .
H10A H 0.9473 0.3493 0.5381 0.025 Uiso 1 1 calc R . .
H10B H 0.9236 0.3871 0.6434 0.025 Uiso 1 1 calc R . .
C11 C 0.9460(6) 0.8225(6) 0.7452(5) 0.0196(12) Uani 1 1 d . . .
C12 C 0.8566(6) 0.5206(6) 0.5427(5) 0.0200(12) Uani 1 1 d . . .
H12A H 0.9339 0.5759 0.5866 0.024 Uiso 1 1 calc R . .
H12B H 0.8523 0.5256 0.4721 0.024 Uiso 1 1 calc R . .
C14 C 0.7728(7) 0.5232(6) 0.7905(5) 0.0212(13) Uani 1 1 d . . .
C16 C 0.6090(7) 0.7582(6) 0.4052(5) 0.0216(13) Uani 1 1 d . . .
C17 C 0.5591(7) 1.0050(7) 0.8886(5) 0.0257(14) Uani 1 1 d . . .
H17A H 0.5071 1.0782 0.8603 0.031 Uiso 1 1 calc R . .
H17B H 0.5831 1.0172 0.9626 0.031 Uiso 1 1 calc R . .
C19 C 0.7681(7) 0.1928(6) 0.5847(6) 0.0281(15) Uani 1 1 d . A .
H19A H 0.6767 0.1489 0.5638 0.034 Uiso 1 1 calc R . .
H19B H 0.7950 0.2154 0.6581 0.034 Uiso 1 1 calc R . .
C20 C 0.4668(7) 0.8875(7) 0.8490(5) 0.0259(14) Uani 1 1 d . . .
H20A H 0.3933 0.8879 0.8806 0.031 Uiso 1 1 calc R . .
H20B H 0.4218 0.8872 0.7754 0.031 Uiso 1 1 calc R . .
C22 C 0.6767(8) 1.0441(6) 0.7638(5) 0.0278(14) Uani 1 1 d . . .
H22A H 0.7703 1.0555 0.7589 0.033 Uiso 1 1 calc R . .
H22B H 0.6330 1.1264 0.7595 0.033 Uiso 1 1 calc R . .
C23 C 0.7976(7) 0.7764(7) 1.0616(5) 0.0271(14) Uani 1 1 d . . .
C24 C 0.8070(8) 1.0650(7) 0.9429(6) 0.0304(15) Uani 1 1 d . . .
H24A H 0.8928 1.0455 0.9272 0.036 Uiso 1 1 calc R . .
H24B H 0.8150 1.0296 1.0068 0.036 Uiso 1 1 calc R . .
C25 C 0.5912(7) 0.9542(6) 0.6759(5) 0.0227(13) Uani 1 1 d . . .
H25A H 0.4916 0.9685 0.6636 0.027 Uiso 1 1 calc R . .
H25B H 0.6125 0.9710 0.6145 0.027 Uiso 1 1 calc R . .
C26 C 1.0919(7) 0.8561(7) 0.7496(6) 0.0293(15) Uani 1 1 d . . .
H26A H 1.1307 0.9228 0.8036 0.044 Uiso 1 1 calc R . .
H26B H 1.0902 0.8848 0.6853 0.044 Uiso 1 1 calc R . .
H26C H 1.1491 0.7826 0.7630 0.044 Uiso 1 1 calc R . .
C27 C 0.6915(9) 0.7935(8) 0.3406(6) 0.0382(18) Uani 1 1 d . . .
H27A H 0.7252 0.8804 0.3598 0.057 Uiso 1 1 calc R . .
H27B H 0.6329 0.7844 0.2699 0.057 Uiso 1 1 calc R . .
H27C H 0.7704 0.7388 0.3498 0.057 Uiso 1 1 calc R . .
C28 C 0.9069(8) 0.7754(8) 1.1639(5) 0.0365(18) Uani 1 1 d . . .
H28A H 0.8891 0.8412 1.2104 0.055 Uiso 1 1 calc R . .
H28B H 0.9984 0.7902 1.1580 0.055 Uiso 1 1 calc R . .
H28C H 0.9038 0.6942 1.1897 0.055 Uiso 1 1 calc R . .
C29 C 0.8018(9) 1.2060(7) 0.9605(7) 0.0379(18) Uani 1 1 d . . .
H29A H 0.8937 1.2400 1.0041 0.046 Uiso 1 1 calc R . .
H29B H 0.7792 1.2429 0.8955 0.046 Uiso 1 1 calc R . .
C30 C 0.8695(9) 0.1026(7) 0.5664(8) 0.055(3) Uani 1 1 d D . .
C31 C 0.8769(10) 0.5104(8) 0.8913(6) 0.050(3) Uani 1 1 d . . .
H31A H 0.9234 0.4310 0.8897 0.075 Uiso 1 1 calc R . .
H31B H 0.8302 0.5123 0.9420 0.075 Uiso 1 1 calc R . .
H31C H 0.9455 0.5795 0.9082 0.075 Uiso 1 1 calc R . .
O3A O 1.0042(14) 0.135(2) 0.5793(18) 0.045(8) Uani 0.259(17) 1 d PD A 1
H3A1 H 1.0440 0.0728 0.5627 0.053 Uiso 0.259(17) 1 calc PR A 1
O3B O 0.8220(13) 0.0160(10) 0.4875(9) 0.039(4) Uani 0.464(17) 1 d PD A 2
H3B1 H 0.7425 0.0344 0.4517 0.047 Uiso 0.464(17) 1 calc PR A 2
O3C O 0.891(3) -0.0167(16) 0.594(2) 0.078(12) Uani 0.284(19) 1 d PD A 3
H3C H 0.8156 -0.0576 0.5740 0.094 Uiso 0.284(19) 1 calc PR A 3
N1S N 0.7683(18) 0.4584(12) 1.1822(18) 0.167(10) Uani 1 1 d . . .
C1S C 0.658(2) 0.4936(11) 1.1577(13) 0.092(5) Uani 1 1 d . . .
C2S C 0.5186(15) 0.5439(12) 1.1374(9) 0.075(4) Uani 1 1 d . . .
H2A H 0.4975 0.5570 1.2004 0.112 Uiso 1 1 calc R . .
H2B H 0.4504 0.4848 1.0902 0.112 Uiso 1 1 calc R . .
H2C H 0.5153 0.6237 1.1082 0.112 Uiso 1 1 calc R . .
H22 H 0.574(9) 0.784(9) 0.920(7) 0.03(3) Uiso 1 1 d . . .

loop_
_atom_site_aniso_label
_atom_site_aniso_U_11
_atom_site_aniso_U_22
_atom_site_aniso_U_33
_atom_site_aniso_U_23
_atom_site_aniso_U_13
_atom_site_aniso_U_12
Ni1 0.0159(4) 0.0162(4) 0.0152(4) -0.0011(3) 0.0035(3) 0.0007(3)
Ni2 0.0162(4) 0.0206(4) 0.0161(4) -0.0034(3) 0.0061(3) -0.0019(3)
Mn1 0.0142(4) 0.0137(4) 0.0143(4) -0.0018(3) 0.0048(3) -0.0004(3)
O1 0.0153(19) 0.0158(19) 0.0137(18) -0.0027(15) 0.0069(16) -0.0029(15)
O2 0.023(2) 0.018(2) 0.022(2) -0.0006(17) -0.0009(18) -0.0007(17)
O4 0.014(2) 0.016(2) 0.019(2) -0.0017(16) 0.0074(16) -0.0010(16)
O5 0.020(2) 0.020(2) 0.017(2) 0.0001(17) 0.0032(17) 0.0020(17)
O6 0.039(3) 0.017(2) 0.020(2) 0.0018(17) 0.007(2) 0.0022(19)
O7 0.025(2) 0.024(2) 0.019(2) -0.0009(18) 0.0033(18) 0.0007(19)
O8 0.018(2) 0.024(2) 0.023(2) -0.0074(18) 0.0076(18) -0.0059(17)
O9 0.018(2) 0.029(2) 0.022(2) -0.0067(18) 0.0079(18) -0.0014(18)
O10 0.019(2) 0.014(2) 0.019(2) -0.0018(16) 0.0076(17) -0.0005(16)
O11 0.023(2) 0.028(3) 0.020(2) -0.001(2) 0.009(2) -0.0059(19)
O12 0.026(2) 0.036(3) 0.016(2) -0.0024(19) 0.0074(18) 0.000(2)
O13 0.030(3) 0.081(5) 0.028(3) 0.017(3) 0.012(2) 0.002(3)
O14 0.054(4) 0.058(4) 0.079(5) -0.012(4) 0.028(4) -0.004(3)
N1 0.013(2) 0.013(2) 0.024(3) 0.0001(19) 0.004(2) 0.0016(18)
N2 0.025(3) 0.026(3) 0.015(2) -0.006(2) 0.007(2) -0.001(2)
C1 0.015(3) 0.023(3) 0.017(3) -0.004(2) 0.007(2) -0.004(2)
C3 0.017(3) 0.026(3) 0.022(3) -0.006(2) 0.009(2) 0.002(2)
C10 0.011(3) 0.022(3) 0.026(3) -0.003(2) 0.003(2) -0.001(2)
C11 0.017(3) 0.020(3) 0.021(3) -0.003(2) 0.007(2) 0.001(2)
C12 0.013(3) 0.022(3) 0.026(3) -0.002(2) 0.010(2) 0.000(2)
C14 0.021(3) 0.021(3) 0.018(3) 0.004(2) 0.001(2) -0.001(2)
C16 0.026(3) 0.018(3) 0.023(3) 0.005(2) 0.009(3) 0.005(2)
C17 0.023(3) 0.029(3) 0.028(3) -0.005(3) 0.014(3) -0.001(3)
C19 0.023(3) 0.019(3) 0.040(4) 0.008(3) 0.007(3) 0.001(3)
C20 0.017(3) 0.035(4) 0.026(3) -0.003(3) 0.010(3) 0.000(3)
C22 0.034(4) 0.022(3) 0.029(3) 0.001(3) 0.013(3) 0.000(3)
C23 0.030(4) 0.034(4) 0.019(3) 0.002(3) 0.009(3) 0.004(3)
C24 0.029(4) 0.031(4) 0.030(4) -0.009(3) 0.010(3) -0.001(3)
C25 0.026(3) 0.015(3) 0.026(3) 0.004(2) 0.006(3) 0.004(2)
C26 0.017(3) 0.038(4) 0.032(4) -0.012(3) 0.010(3) -0.007(3)
C27 0.044(5) 0.037(4) 0.044(4) 0.006(3) 0.027(4) -0.002(3)
C28 0.037(4) 0.050(5) 0.020(3) 0.001(3) 0.007(3) 0.004(4)
C29 0.047(5) 0.029(4) 0.044(4) -0.005(3) 0.026(4) -0.005(3)
C30 0.029(4) 0.025(4) 0.108(9) 0.005(5) 0.019(5) 0.010(3)
C31 0.063(6) 0.029(4) 0.031(4) 0.001(3) -0.022(4) 0.007(4)
O3A 0.043(14) 0.035(13) 0.054(15) -0.006(10) 0.017(11) 0.016(10)
O3B 0.042(7) 0.028(6) 0.047(8) -0.013(5) 0.017(6) 0.001(5)
O3C 0.041(15) 0.09(2) 0.11(3) 0.045(19) 0.021(15) 0.001(14)
N1S 0.157(14) 0.061(7) 0.38(3) 0.075(12) 0.209(19) 0.043(9)
C1S 0.153(15) 0.044(6) 0.127(12) 0.000(7) 0.114(12) -0.003(8)
C2S 0.109(11) 0.070(8) 0.051(6) 0.005(6) 0.035(7) -0.009(7)

loop_
_atom_type_symbol
_atom_type_description
_atom_type_scat_dispersion_real
_atom_type_scat_dispersion_imag
_atom_type_scat_source
C C 0.0033 0.0016 'International Tables Vol C Tables 4.2.6.8 and 6.1.1.4'
H H 0.0000 0.0000 'International Tables Vol C Tables 4.2.6.8 and 6.1.1.4'
N N 0.0061 0.0033 'International Tables Vol C Tables 4.2.6.8 and 6.1.1.4'
O O 0.0106 0.0060 'International Tables Vol C Tables 4.2.6.8 and 6.1.1.4'
Mn Mn 0.3368 0.7283 'International Tables Vol C Tables 4.2.6.8 and 6.1.1.4'
Ni Ni 0.3393 1.1124 'International Tables Vol C Tables 4.2.6.8 and 6.1.1.4'

loop_
_geom_angle_atom_site_label_1
_geom_angle_atom_site_label_2
_geom_angle_atom_site_label_3
_geom_angle
_geom_angle_site_symmetry_1
_geom_angle_site_symmetry_3
O7 Ni1 O4 164.86(17) 2_666 .
O7 Ni1 O2 81.99(18) 2_666 .
O4 Ni1 O2 89.67(18) . .
O7 Ni1 O1 98.77(17) 2_666 .
O4 Ni1 O1 91.30(16) . .
O2 Ni1 O1 171.69(17) . .
O7 Ni1 N1 111.18(19) 2_666 .
O4 Ni1 N1 81.14(18) . .
O2 Ni1 N1 89.10(19) . .
O1 Ni1 N1 82.90(18) . .
O7 Ni1 O1 97.69(17) 2_666 2_666
O4 Ni1 O1 71.79(16) . 2_666
O2 Ni1 O1 102.99(16) . 2_666
O1 Ni1 O1 85.14(16) . 2_666
N1 Ni1 O1 150.08(18) . 2_666
O12 Ni2 O9 87.29(19) . .
O12 Ni2 O10 179.57(19) . .
O9 Ni2 O10 92.40(18) . .
O12 Ni2 O5 102.70(19) . .
O9 Ni2 O5 89.97(18) . .
O10 Ni2 O5 76.99(17) . .
O12 Ni2 O11 90.8(2) . .
O9 Ni2 O11 175.90(19) . .
O10 Ni2 O11 89.54(19) . .
O5 Ni2 O11 93.98(19) . .
O12 Ni2 N2 97.7(2) . .
O9 Ni2 N2 91.7(2) . .
O10 Ni2 N2 82.59(18) . .
O5 Ni2 N2 159.57(19) . .
O11 Ni2 N2 85.0(2) . .
O10 Mn1 O4 171.25(19) . .
O10 Mn1 O8 94.78(18) . .
O4 Mn1 O8 90.33(18) . .
O10 Mn1 O1 95.68(18) . 2_666
O4 Mn1 O1 78.58(17) . 2_666
O8 Mn1 O1 167.97(18) . 2_666
O10 Mn1 O6 92.26(18) . .
O4 Mn1 O6 95.11(18) . .
O8 Mn1 O6 86.9(2) . .
O1 Mn1 O6 98.56(18) 2_666 .
O10 Mn1 O5 76.37(17) . .
O4 Mn1 O5 96.64(17) . .
O8 Mn1 O5 89.28(18) . .
O1 Mn1 O5 87.42(16) 2_666 .
O6 Mn1 O5 167.68(17) . .
C1 O1 Mn1 121.0(3) . 2_666
C1 O1 Ni1 105.2(3) . .
Mn1 O1 Ni1 118.71(19) 2_666 .
C1 O1 Ni1 120.3(3) . 2_666
Mn1 O1 Ni1 94.21(17) 2_666 2_666
Ni1 O1 Ni1 94.86(15) . 2_666
C14 O2 Ni1 126.5(4) . .
C12 O4 Mn1 133.7(4) . .
C12 O4 Ni1 116.6(4) . .
Mn1 O4 Ni1 101.45(19) . .
C14 O5 Ni2 140.1(4) . .
C14 O5 Mn1 123.6(4) . .
Ni2 O5 Mn1 92.59(17) . .
C16 O6 Mn1 120.5(4) . .
C16 O7 Ni1 134.9(4) . 2_666
C11 O8 Mn1 130.2(4) . .
C11 O9 Ni2 127.7(4) . .
C25 O10 Mn1 129.1(4) . .
C25 O10 Ni2 113.6(4) . .
Mn1 O10 Ni2 104.7(2) . .
C20 O11 Ni2 107.2(4) . .
C20 O11 H22 103(8) . .
Ni2 O11 H22 95(8) . .
C23 O12 Ni2 129.5(5) . .
C29 O14 H14 109.5 . .
C19 N1 C3 111.4(5) . .
C19 N1 C10 111.4(5) . .
C3 N1 C10 112.1(5) . .
C19 N1 Ni1 111.2(4) . .
C3 N1 Ni1 107.1(3) . .
C10 N1 Ni1 103.2(4) . .
C22 N2 C17 114.2(5) . .
C22 N2 C24 109.9(6) . .
C17 N2 C24 111.3(5) . .
C22 N2 Ni2 103.6(4) . .
C17 N2 Ni2 106.7(4) . .
C24 N2 Ni2 110.7(4) . .
O1 C1 C3 109.1(5) . .
O1 C1 H1A 109.9 . .
C3 C1 H1A 109.9 . .
O1 C1 H1B 109.9 . .
C3 C1 H1B 109.9 . .
H1A C1 H1B 108.3 . .
N1 C3 C1 113.5(5) . .
N1 C3 H3A 108.9 . .
C1 C3 H3A 108.9 . .
N1 C3 H3B 108.9 . .
C1 C3 H3B 108.9 . .
H3A C3 H3B 107.7 . .
N1 C10 C12 112.1(5) . .
N1 C10 H10A 109.2 . .
C12 C10 H10A 109.2 . .
N1 C10 H10B 109.2 . .
C12 C10 H10B 109.2 . .
H10A C10 H10B 107.9 . .
O9 C11 O8 127.0(6) . .
O9 C11 C26 118.2(6) . .
O8 C11 C26 114.8(5) . .
O4 C12 C10 109.4(5) . .
O4 C12 H12A 109.8 . .
C10 C12 H12A 109.8 . .
O4 C12 H12B 109.8 . .
C10 C12 H12B 109.8 . .
H12A C12 H12B 108.2 . .
O2 C14 O5 122.9(6) . .
O2 C14 C31 119.0(6) . .
O5 C14 C31 118.0(6) . .
O6 C16 O7 124.3(6) . .
O6 C16 C27 119.0(6) . .
O7 C16 C27 116.6(6) . .
N2 C17 C20 112.4(5) . .
N2 C17 H17A 109.1 . .
C20 C17 H17A 109.1 . .
N2 C17 H17B 109.1 . .
C20 C17 H17B 109.1 . .
H17A C17 H17B 107.8 . .
N1 C19 C30 118.3(7) . .
N1 C19 H19A 107.7 . .
C30 C19 H19A 107.7 . .
N1 C19 H19B 107.7 . .
C30 C19 H19B 107.7 . .
H19A C19 H19B 107.1 . .
O11 C20 C17 111.1(5) . .
O11 C20 H20A 109.4 . .
C17 C20 H20A 109.4 . .
O11 C20 H20B 109.4 . .
C17 C20 H20B 109.4 . .
H20A C20 H20B 108.0 . .
N2 C22 C25 112.1(5) . .
N2 C22 H22A 109.2 . .
C25 C22 H22A 109.2 . .
N2 C22 H22B 109.2 . .
C25 C22 H22B 109.2 . .
H22A C22 H22B 107.9 . .
O13 C23 O12 125.4(6) . .
O13 C23 C28 117.4(6) . .
O12 C23 C28 117.2(6) . .
N2 C24 C29 117.9(6) . .
N2 C24 H24A 107.8 . .
C29 C24 H24A 107.8 . .
N2 C24 H24B 107.8 . .
C29 C24 H24B 107.8 . .
H24A C24 H24B 107.2 . .
O10 C25 C22 111.6(5) . .
O10 C25 H25A 109.3 . .
C22 C25 H25A 109.3 . .
O10 C25 H25B 109.3 . .
C22 C25 H25B 109.3 . .
H25A C25 H25B 108.0 . .
C11 C26 H26A 109.5 . .
C11 C26 H26B 109.5 . .
H26A C26 H26B 109.5 . .
C11 C26 H26C 109.5 . .
H26A C26 H26C 109.5 . .
H26B C26 H26C 109.5 . .
C16 C27 H27A 109.5 . .
C16 C27 H27B 109.5 . .
H27A C27 H27B 109.5 . .
C16 C27 H27C 109.5 . .
H27A C27 H27C 109.5 . .
H27B C27 H27C 109.5 . .
C23 C28 H28A 109.5 . .
C23 C28 H28B 109.5 . .
H28A C28 H28B 109.5 . .
C23 C28 H28C 109.5 . .
H28A C28 H28C 109.5 . .
H28B C28 H28C 109.5 . .
O14 C29 C24 110.6(7) . .
O14 C29 H29A 109.5 . .
C24 C29 H29A 109.5 . .
O14 C29 H29B 109.5 . .
C24 C29 H29B 109.5 . .
H29A C29 H29B 108.1 . .
O3B C30 O3A 109.7(13) . .
O3B C30 O3C 67.7(15) . .
O3A C30 O3C 97.7(15) . .
O3B C30 C19 116.9(8) . .
O3A C30 C19 123.3(11) . .
O3C C30 C19 128.4(15) . .
C14 C31 H31A 109.5 . .
C14 C31 H31B 109.5 . .
H31A C31 H31B 109.5 . .
C14 C31 H31C 109.5 . .
H31A C31 H31C 109.5 . .
H31B C31 H31C 109.5 . .
C30 O3A H3A1 109.5 . .
C30 O3B H3B1 109.5 . .
C30 O3C H3C 109.5 . .
N1S C1S C2S 173.9(19) . .
C1S C2S H2A 109.5 . .
C1S C2S H2B 109.5 . .
H2A C2S H2B 109.5 . .
C1S C2S H2C 109.5 . .
H2A C2S H2C 109.5 . .
H2B C2S H2C 109.5 . .

loop_
_geom_bond_atom_site_label_1
_geom_bond_atom_site_label_2
_geom_bond_distance
_geom_bond_site_symmetry_2
Ni1 O7 2.025(5) 2_666
Ni1 O4 2.028(4) .
Ni1 O2 2.093(4) .
Ni1 O1 2.123(4) .
Ni1 N1 2.125(5) .
Ni1 O1 2.153(4) 2_666
Ni2 O12 2.029(5) .
Ni2 O9 2.043(5) .
Ni2 O10 2.054(4) .
Ni2 O5 2.066(4) .
Ni2 O11 2.074(5) .
Ni2 N2 2.106(6) .
Mn1 O10 1.881(4) .
Mn1 O4 1.889(4) .
Mn1 O8 1.954(4) .
Mn1 O1 1.984(4) 2_666
Mn1 O6 2.149(5) .
Mn1 O5 2.243(4) .
O1 C1 1.440(7) .
O1 Mn1 1.984(4) 2_666
O1 Ni1 2.153(4) 2_666
O2 C14 1.240(8) .
O4 C12 1.408(7) .
O5 C14 1.272(8) .
O6 C16 1.258(8) .
O7 C16 1.264(8) .
O7 Ni1 2.025(5) 2_666
O8 C11 1.273(7) .
O9 C11 1.242(8) .
O10 C25 1.402(7) .
O11 C20 1.430(8) .
O11 H22 0.66(9) .
O12 C23 1.267(8) .
O13 C23 1.244(9) .
O14 C29 1.400(10) .
O14 H14 0.8400 .
N1 C19 1.465(8) .
N1 C3 1.487(8) .
N1 C10 1.493(7) .
N2 C22 1.482(9) .
N2 C17 1.490(8) .
N2 C24 1.495(9) .
C1 C3 1.509(9) .
C1 H1A 0.9900 .
C1 H1B 0.9900 .
C3 H3A 0.9900 .
C3 H3B 0.9900 .
C10 C12 1.521(9) .
C10 H10A 0.9900 .
C10 H10B 0.9900 .
C11 C26 1.514(9) .
C12 H12A 0.9900 .
C12 H12B 0.9900 .
C14 C31 1.494(9) .
C16 C27 1.499(10) .
C17 C20 1.528(9) .
C17 H17A 0.9900 .
C17 H17B 0.9900 .
C19 C30 1.488(10) .
C19 H19A 0.9900 .
C19 H19B 0.9900 .
C20 H20A 0.9900 .
C20 H20B 0.9900 .
C22 C25 1.525(9) .
C22 H22A 0.9900 .
C22 H22B 0.9900 .
C23 C28 1.514(10) .
C24 C29 1.520(10) .
C24 H24A 0.9900 .
C24 H24B 0.9900 .
C25 H25A 0.9900 .
C25 H25B 0.9900 .
C26 H26A 0.9800 .
C26 H26B 0.9800 .
C26 H26C 0.9800 .
C27 H27A 0.9800 .
C27 H27B 0.9800 .
C27 H27C 0.9800 .
C28 H28A 0.9800 .
C28 H28B 0.9800 .
C28 H28C 0.9800 .
C29 H29A 0.9900 .
C29 H29B 0.9900 .
C30 O3B 1.347(9) .
C30 O3A 1.370(10) .
C30 O3C 1.372(10) .
C31 H31A 0.9800 .
C31 H31B 0.9800 .
C31 H31C 0.9800 .
O3A H3A1 0.8400 .
O3B H3B1 0.8400 .
O3C H3C 0.8400 .
N1S C1S 1.15(2) .
C1S C2S 1.47(2) .
C2S H2A 0.9800 .
C2S H2B 0.9800 .
C2S H2C 0.9800 .
